data_4002746
loop_
_publ_author_name
'Thirumal, Krishnamoorthy'
'Chong, Wee Kiang'
'Xie, Wei'
'Ganguly, Rakesh'
'Muduli, Subas Kumar'
'Sherburne, Matthew'
'Asta, Mark'
'Mhaisalkar, Subodh'
'Sum, Tze Chien'
'Soo, Han Sen'
'Mathews, Nripan'

_publ_section_title
;
 Morphology-Independent Stable White-Light Emission from Self-Assembled
 Two-Dimensional Perovskites Driven by Strong Exciton--Phonon Coupling to
 the Organic Framework
;
_journal_name_full 'Chemistry of Materials'
_journal_paper_doi 10.1021/acs.chemmater.7b00073
_journal_year 2017
_chemical_formula_sum 'C32 H48 Cl8 N4 Pb2'
_chemical_formula_weight 1186.72
_space_group_crystal_system triclinic
_space_group_IT_number 2
_space_group_name_Hall '-P 1'
_space_group_name_H-M_alt 'P -1'
_symmetry_space_group_name_Hall '-P 1'
_symmetry_space_group_name_H-M 'P -1'
_atom_sites_solution_hydrogens geom
_cell_angle_alpha 99.1730(10)
_cell_angle_beta 104.5250(10)
_cell_angle_gamma 90.0030(10)
_cell_formula_units_Z 2
_cell_length_a 11.1152(3)
_cell_length_b 11.2048(3)
_cell_length_c 17.5909(5)
_cell_measurement_reflns_used 9909
_cell_measurement_temperature 273.(2)
_cell_measurement_theta_max 27.16
_cell_measurement_theta_min 2.37
_cell_volume 2091.85(10)
_computing_cell_refinement 'SAINT V8.35A (Bruker AXS Inc., 2015)'
_computing_data_collection 'APEX3 (Bruker AXS Inc., 2015)'
_computing_data_reduction 'SAINT V8.35A (Bruker AXS Inc., 2015)'
_computing_molecular_graphics 'XP (Bruker AXS Inc., 2015)'
_computing_publication_material 'APEX3 (Bruker AXS Inc., 2015)'
_computing_structure_refinement 'SHELXL-2014/7 (Sheldrick, 2014)'
_computing_structure_solution 'XT, VERSION 2014/5'
_diffrn_ambient_temperature 273.(2)
_diffrn_detector_area_resol_mean 8.3333
_diffrn_measured_fraction_theta_full 0.990
_diffrn_measured_fraction_theta_max 0.948
_diffrn_measurement_device_type 'CCD area detector'
_diffrn_measurement_method 'phi and omega scans'
_diffrn_radiation_monochromator graphite
_diffrn_radiation_type MoK\a
_diffrn_radiation_wavelength 0.71073
_diffrn_reflns_av_R_equivalents 0.1067
_diffrn_reflns_av_unetI/netI 0.1253
_diffrn_reflns_Laue_measured_fraction_full 0.990
_diffrn_reflns_Laue_measured_fraction_max 0.948
_diffrn_reflns_limit_h_max 13
_diffrn_reflns_limit_h_min -14
_diffrn_reflns_limit_k_max 14
_diffrn_reflns_limit_k_min -14
_diffrn_reflns_limit_l_max 22
_diffrn_reflns_limit_l_min 0
_diffrn_reflns_number 17496
_diffrn_reflns_point_group_measured_fraction_full 0.990
_diffrn_reflns_point_group_measured_fraction_max 0.948
_diffrn_reflns_theta_full 25.242
_diffrn_reflns_theta_max 27.176
_diffrn_reflns_theta_min 1.843
_diffrn_source 'fine-focus sealed tube'
_diffrn_source_type 'Bruker KappaCCD'
_exptl_absorpt_coefficient_mu 8.576
_exptl_absorpt_correction_T_max 0.43
_exptl_absorpt_correction_T_min 0.08
_exptl_absorpt_correction_type multi-scan
_exptl_absorpt_process_details 'TWINABS - Bruker AXS scaling for twinned crystals - Version 2012/1'
_exptl_crystal_colour colourless
_exptl_crystal_density_diffrn 1.884
_exptl_crystal_density_method 'not measured'
_exptl_crystal_description plate
_exptl_crystal_F_000 1136
_exptl_crystal_size_max 0.240
_exptl_crystal_size_mid 0.180
_exptl_crystal_size_min 0.120
_refine_diff_density_max 2.819
_refine_diff_density_min -2.018
_refine_ls_extinction_method none
_refine_ls_goodness_of_fit_ref 1.081
_refine_ls_hydrogen_treatment constr
_refine_ls_matrix_type full
_refine_ls_number_parameters 462
_refine_ls_number_reflns 9197
_refine_ls_number_restraints 472
_refine_ls_restrained_S_all 1.064
_refine_ls_R_factor_all 0.0684
_refine_ls_R_factor_gt 0.0625
_refine_ls_shift/su_max 0.001
_refine_ls_shift/su_mean 0.000
_refine_ls_structure_factor_coef Fsqd
_refine_ls_weighting_details 'w=1/[\s^2^(Fo^2^)+(0.0684P)^2^+2.2260P] where P=(Fo^2^+2Fc^2^)/3'
_refine_ls_weighting_scheme calc
_refine_ls_wR_factor_gt 0.1628
_refine_ls_wR_factor_ref 0.1705
_reflns_number_gt 7766
_reflns_number_total 9197
_reflns_threshold_expression 'I > 2\s(I)'
_cod_data_source_file cm7b00073_si_001.cif
_cod_data_source_block shs183x
_cod_depositor_comments
;
The following automatic conversions were performed:

'_exptl_absorpt_correction_type' value 'Multi-Scan' changed to
'multi-scan' according to
/home/data/users/saulius/crontab/automatic-downloads/rss-feeds/ACS/lib/dictionaries/cif_core.dic
dictionary named 'cif_core.dic' version 2.4.2 from 2011-04-26.

Automatic conversion script
Id: cif_fix_values 4973 2017-02-22 13:04:09Z antanas 
;
_cod_database_code 4002746

loop_
_space_group_symop_operation_xyz
'x, y, z'
'-x, -y, -z'

loop_
_atom_site_type_symbol
_atom_site_label
_atom_site_fract_x
_atom_site_fract_y
_atom_site_fract_z
_atom_site_U_iso_or_equiv
_atom_site_adp_type
_atom_site_calc_flag
_atom_site_refinement_flags_adp
_atom_site_refinement_flags_occupancy
_atom_site_refinement_flags_posn
_atom_site_occupancy
_atom_site_disorder_assembly
_atom_site_disorder_group
Cl Cl1 0.8061(2) 0.3122(3) 0.66901(16) 0.0536(6) Uani d U . . 1.0 . .
Cl Cl2 0.6916(2) 0.2035(3) 0.32649(15) 0.0557(6) Uani d U . . 1.0 . .
Cl Cl3 0.8112(3) 0.5137(2) 0.5011(2) 0.0495(7) Uani d U P D 0.839(3) A 1
Cl Cl4 0.8099(2) 0.7888(3) 0.67302(15) 0.0559(6) Uani d U . . 1.0 . .
Cl Cl5 0.5021(3) 0.6884(3) 0.49905(19) 0.0462(7) Uani d U P D 0.839(3) A 1
Cl Cl6 0.6932(2) 0.7272(3) 0.33075(15) 0.0540(6) Uani d U . . 1.0 . .
Cl Cl7 1.0020(3) 0.8115(3) 0.4988(2) 0.0476(7) Uani d U P D 0.839(3) A 1
Cl Cl8 0.6898(3) 1.0126(2) 0.4993(2) 0.0499(7) Uani d U P D 0.839(3) A 1
Cl Cl3A 0.6866(14) 0.5153(12) 0.4977(12) 0.054(4) Uani d U P D 0.161(3) A 2
Cl Cl5A 0.4977(13) 0.8147(14) 0.5026(11) 0.051(4) Uani d U P D 0.161(3) A 2
Cl Cl7A 0.9979(11) 0.6893(12) 0.4999(9) 0.044(3) Uani d U P D 0.161(3) A 2
Cl Cl8A 0.8092(13) 1.0129(11) 0.5001(11) 0.047(3) Uani d U P D 0.161(3) A 2
N N1 0.055(3) -0.071(2) 0.6524(19) 0.121(10) Uani d U P D 0.448(16) B 1
H H1A 0.0352 -0.0856 0.5994 0.181 Uiso calc U P R 0.448(16) B 1
H H1B 0.0127 -0.1224 0.6704 0.181 Uiso calc U P R 0.448(16) B 1
H H1C 0.1365 -0.0805 0.6707 0.181 Uiso calc U P R 0.448(16) B 1
N N1A 0.1337(9) 0.0260(9) 0.6455(6) 0.028(2) Uani d U P D 0.552(16) B 2
H H1A1 0.1789 0.0942 0.6526 0.043 Uiso calc U P R 0.552(16) B 2
H H1A2 0.1071 -0.0026 0.5937 0.043 Uiso calc U P R 0.552(16) B 2
H H1A3 0.18 -0.0284 0.6698 0.043 Uiso calc U P R 0.552(16) B 2
N N2 0.5643(8) 0.1279(9) 0.6445(6) 0.070(2) Uani d U . . 1.0 . .
H H2A 0.4983 0.1638 0.6562 0.105 Uiso calc U . R 1.0 . .
H H2B 0.5523 0.1119 0.5919 0.105 Uiso calc U . R 1.0 . .
H H2C 0.6315 0.1767 0.6656 0.105 Uiso calc U . R 1.0 . .
N N3 0.3656(8) 0.4525(9) 0.3566(6) 0.070(2) Uani d U . . 1.0 . .
H H3A 0.3148 0.5103 0.341 0.104 Uiso calc U . R 1.0 . .
H H3B 0.3917 0.4652 0.4094 0.104 Uiso calc U . R 1.0 . .
H H3C 0.3251 0.3808 0.34 0.104 Uiso calc U . R 1.0 . .
N N4 0.9406(8) 0.5615(8) 0.3560(5) 0.060(2) Uani d U . . 1.0 . .
H H4A 0.9455 0.5724 0.408 0.09 Uiso calc U . R 1.0 . .
H H4B 0.8752 0.599 0.3315 0.09 Uiso calc U . R 1.0 . .
H H4C 1.0096 0.5917 0.3481 0.09 Uiso calc U . R 1.0 . .
Pb Pb1 0.74493(10) 0.25712(9) 0.48810(6) 0.03464(19) Uani d U P . 0.839(3) A 1
Pb Pb2 0.75501(11) 0.76260(10) 0.51195(6) 0.0348(2) Uani d U P . 0.839(3) A 1
Pb Pb1A 0.7449(6) 0.7575(5) 0.4857(3) 0.0338(10) Uani d U P . 0.161(3) A 2
Pb Pb2A 0.7565(5) 0.2625(5) 0.5150(3) 0.0362(11) Uani d U P . 0.161(3) A 2
C C1 0.1466(9) 0.0441(8) 0.8220(6) 0.053(2) Uani d U . . 1.0 . .
C C2 0.1004(10) -0.0515(9) 0.8476(6) 0.065(2) Uani d U . . 1.0 . .
H H2 0.0163 -0.0741 0.8292 0.078 Uiso calc U . R 1.0 . .
C C3 0.1775(12) -0.1146(10) 0.9003(6) 0.071(3) Uani d U . . 1.0 . .
H H3 0.1457 -0.1781 0.9186 0.086 Uiso calc U . R 1.0 . .
C C4 0.3065(12) -0.0811(13) 0.9262(7) 0.084(3) Uani d U . . 1.0 . .
H H4 0.3588 -0.1228 0.9621 0.101 Uiso calc U . R 1.0 . .
C C5 0.3547(11) 0.0102(12) 0.8996(7) 0.080(3) Uani d U . . 1.0 . .
H H5 0.4397 0.029 0.9151 0.096 Uiso calc U . R 1.0 . .
C C6 0.2739(10) 0.0763(10) 0.8481(7) 0.058(2) Uani d U . . 1.0 . .
H H6 0.3052 0.1417 0.8313 0.07 Uiso calc U . R 1.0 . .
C C7 0.0611(10) 0.1139(10) 0.7614(6) 0.058(2) Uani d U . . 1.0 . .
H H7A -0.0144 0.1318 0.7784 0.07 Uiso calc U . R 1.0 . .
H H7B 0.1029 0.1905 0.7626 0.07 Uiso calc U . R 1.0 . .
C C8 0.0267(11) 0.0500(12) 0.6792(7) 0.068(3) Uani d U . D 1.0 . .
H H8A -0.063 0.053 0.6616 0.082 Uiso calc U P R 0.839(3) A 1
H H8B 0.0603 0.1001 0.6486 0.082 Uiso calc U P R 0.839(3) A 1
H H8C -0.0161 -0.0262 0.6775 0.082 Uiso calc U P R 0.161(3) A 2
H H8D -0.0307 0.098 0.6465 0.082 Uiso calc U P R 0.161(3) A 2
C C9 0.6452(9) 0.1233(9) 0.8219(6) 0.053(2) Uani d U . . 1.0 . .
C C10 0.6037(10) 0.2296(10) 0.8484(6) 0.064(2) Uani d U . . 1.0 . .
H H10 0.5207 0.2455 0.8284 0.076 Uiso calc U . R 1.0 . .
C C11 0.6781(12) 0.3164(11) 0.9039(7) 0.075(3) Uani d U . . 1.0 . .
H H11 0.6462 0.389 0.9223 0.09 Uiso calc U . R 1.0 . .
C C12 0.8093(11) 0.2918(12) 0.9335(7) 0.078(3) Uani d U . . 1.0 . .
H H12 0.8641 0.3479 0.9707 0.094 Uiso calc U . R 1.0 . .
C C13 0.8465(10) 0.1844(11) 0.9043(6) 0.070(3) Uani d U . . 1.0 . .
H H13 0.9297 0.1674 0.9224 0.084 Uiso calc U . R 1.0 . .
C C14 0.7698(10) 0.0973(11) 0.8492(7) 0.065(3) Uani d U . . 1.0 . .
H H14 0.8002 0.0239 0.8308 0.079 Uiso calc U . R 1.0 . .
C C15 0.5600(10) 0.0307(11) 0.7620(7) 0.065(3) Uani d U . . 1.0 . .
H H15A 0.4747 0.0522 0.7594 0.078 Uiso calc U . R 1.0 . .
H H15B 0.5714 -0.0471 0.7798 0.078 Uiso calc U . R 1.0 . .
C C16 0.5814(12) 0.0179(11) 0.6762(7) 0.069(3) Uani d U . . 1.0 . .
H H16A 0.6652 -0.0079 0.678 0.083 Uiso calc U . R 1.0 . .
H H16B 0.524 -0.0443 0.641 0.083 Uiso calc U . R 1.0 . .
C C17 0.3545(6) 0.3838(5) 0.1794(4) 0.053(2) Uani d U . G 1.0 . .
C C18 0.4024(5) 0.2750(6) 0.1527(4) 0.061(2) Uani d U . G 1.0 . .
H H18 0.4866 0.2619 0.1708 0.074 Uiso calc U . R 1.0 . .
C C19 0.3243(7) 0.1858(5) 0.0991(4) 0.071(3) Uani d U . G 1.0 . .
H H19 0.3563 0.113 0.0812 0.085 Uiso calc U . R 1.0 . .
C C20 0.1984(6) 0.2054(7) 0.0721(4) 0.080(3) Uani d U . G 1.0 . .
H H20 0.1462 0.1457 0.0362 0.096 Uiso calc U . R 1.0 . .
C C21 0.1506(4) 0.3142(8) 0.0987(5) 0.079(3) Uani d U . G 1.0 . .
H H21 0.0663 0.3273 0.0807 0.095 Uiso calc U . R 1.0 . .
C C22 0.2286(6) 0.4034(6) 0.1524(4) 0.065(3) Uani d U . G 1.0 . .
H H22 0.1966 0.4762 0.1703 0.077 Uiso calc U . R 1.0 . .
C C23 0.4361(10) 0.4801(10) 0.2348(6) 0.060(2) Uani d U . . 1.0 . .
H H23A 0.3957 0.5566 0.2325 0.072 Uiso calc U . R 1.0 . .
H H23B 0.5127 0.4869 0.2186 0.072 Uiso calc U . R 1.0 . .
C C24 0.4679(11) 0.4542(12) 0.3239(7) 0.067(3) Uani d U . . 1.0 . .
H H24A 0.5066 0.3767 0.3253 0.081 Uiso calc U . R 1.0 . .
H H24B 0.5283 0.5157 0.357 0.081 Uiso calc U . R 1.0 . .
C C25 0.8555(6) 0.4643(6) 0.1795(4) 0.054(2) Uani d U . G 1.0 . .
C C26 0.7294(6) 0.4317(6) 0.1547(4) 0.070(3) Uani d U . G 1.0 . .
H H26 0.6979 0.3703 0.175 0.084 Uiso calc U . R 1.0 . .
C C27 0.6502(5) 0.4909(8) 0.0996(4) 0.076(3) Uani d U . G 1.0 . .
H H27 0.5658 0.4691 0.083 0.092 Uiso calc U . R 1.0 . .
C C28 0.6972(7) 0.5827(7) 0.0692(4) 0.080(3) Uani d U . G 1.0 . .
H H28 0.6442 0.6223 0.0323 0.096 Uiso calc U . R 1.0 . .
C C29 0.8234(7) 0.6153(6) 0.0939(4) 0.078(3) Uani d U . G 1.0 . .
H H29 0.8548 0.6767 0.0736 0.093 Uiso calc U . R 1.0 . .
C C30 0.9025(5) 0.5561(6) 0.1491(4) 0.064(2) Uani d U . G 1.0 . .
H H30 0.9869 0.5779 0.1656 0.077 Uiso calc U . R 1.0 . .
C C31 0.9432(10) 0.3995(12) 0.2424(7) 0.067(3) Uani d U . . 1.0 . .
H H31A 0.9295 0.3128 0.2256 0.08 Uiso calc U . R 1.0 . .
H H31B 1.0287 0.4196 0.2437 0.08 Uiso calc U . R 1.0 . .
C C32 0.9262(12) 0.4312(11) 0.3239(7) 0.067(3) Uani d U . . 1.0 . .
H H32A 0.8439 0.4026 0.3238 0.081 Uiso calc U . R 1.0 . .
H H32B 0.9862 0.3889 0.3592 0.081 Uiso calc U . R 1.0 . .

loop_
_atom_site_aniso_label
_atom_site_aniso_U_11
_atom_site_aniso_U_22
_atom_site_aniso_U_33
_atom_site_aniso_U_12
_atom_site_aniso_U_13
_atom_site_aniso_U_23
Cl1 0.0438(11) 0.0605(14) 0.0508(14) -0.0012(10) 0.0065(10) 0.0014(10)
Cl2 0.0519(13) 0.0641(13) 0.0453(13) 0.0079(11) 0.0025(10) 0.0075(11)
Cl3 0.0536(15) 0.0421(12) 0.0536(18) 0.0035(11) 0.0143(13) 0.0091(11)
Cl4 0.0534(13) 0.0660(14) 0.0428(13) -0.0034(12) 0.0045(10) 0.0053(11)
Cl5 0.0322(12) 0.0599(15) 0.0447(17) 0.0029(11) 0.0050(12) 0.0113(11)
Cl6 0.0450(11) 0.0659(15) 0.0491(13) 0.0030(10) 0.0069(10) 0.0118(11)
Cl7 0.0329(12) 0.0563(15) 0.0493(18) 0.0013(11) 0.0061(12) 0.0033(11)
Cl8 0.0567(15) 0.0388(12) 0.0541(18) 0.0019(11) 0.0137(14) 0.0078(10)
Cl3A 0.053(7) 0.043(5) 0.071(10) 0.000(5) 0.024(7) 0.012(5)
Cl5A 0.039(6) 0.062(8) 0.057(10) 0.003(6) 0.013(6) 0.024(6)
Cl7A 0.029(5) 0.053(7) 0.044(8) -0.001(5) 0.003(5) -0.003(5)
Cl8A 0.040(6) 0.043(5) 0.060(9) 0.005(5) 0.011(6) 0.017(5)
N1 0.127(18) 0.105(10) 0.111(16) 0.037(11) 0.012(14) -0.012(10)
N1A 0.032(5) 0.027(4) 0.018(5) -0.004(3) -0.003(4) -0.005(3)
N2 0.060(5) 0.086(6) 0.054(5) 0.003(4) -0.005(4) 0.011(4)
N3 0.075(5) 0.079(6) 0.055(5) 0.000(5) 0.014(4) 0.014(4)
N4 0.053(4) 0.073(5) 0.050(5) 0.008(4) 0.009(4) 0.005(4)
Pb1 0.0282(3) 0.0350(2) 0.0387(5) 0.0015(2) 0.0057(4) 0.0045(3)
Pb2 0.0290(3) 0.0364(2) 0.0383(5) 0.00138(19) 0.0064(4) 0.0074(4)
Pb1A 0.0294(14) 0.0364(14) 0.035(2) 0.0011(10) 0.0018(19) 0.0153(19)
Pb2A 0.0307(14) 0.0396(15) 0.038(2) -0.0007(11) -0.0012(18) 0.0219(19)
C1 0.058(4) 0.052(4) 0.044(4) 0.006(3) 0.010(3) 0.000(3)
C2 0.073(5) 0.059(5) 0.055(5) -0.007(4) 0.006(4) 0.006(4)
C3 0.097(6) 0.065(6) 0.047(5) 0.008(5) 0.009(5) 0.006(4)
C4 0.097(6) 0.092(7) 0.052(6) 0.006(5) -0.003(5) 0.015(5)
C5 0.077(6) 0.089(7) 0.061(6) 0.010(5) -0.001(5) 0.006(5)
C6 0.059(4) 0.064(5) 0.049(5) -0.004(4) 0.010(4) 0.006(4)
C7 0.063(5) 0.066(5) 0.048(4) 0.017(4) 0.019(4) 0.010(4)
C8 0.061(5) 0.089(7) 0.052(5) 0.014(5) 0.012(4) 0.007(4)
C9 0.053(4) 0.056(4) 0.048(4) -0.004(3) 0.003(3) 0.017(3)
C10 0.071(5) 0.067(5) 0.051(5) 0.007(4) 0.010(4) 0.015(4)
C11 0.090(6) 0.074(6) 0.055(6) -0.002(5) 0.008(5) 0.009(4)
C12 0.085(6) 0.090(6) 0.049(6) -0.008(5) -0.002(5) 0.008(5)
C13 0.060(5) 0.089(6) 0.054(6) -0.008(4) -0.003(4) 0.018(4)
C14 0.056(5) 0.078(6) 0.057(6) 0.004(4) 0.005(4) 0.009(4)
C15 0.064(5) 0.066(5) 0.055(5) -0.009(4) -0.003(4) 0.008(4)
C16 0.067(6) 0.073(6) 0.055(5) -0.002(5) -0.008(4) 0.009(4)
C17 0.058(4) 0.061(4) 0.038(4) -0.002(3) 0.006(3) 0.013(3)
C18 0.065(5) 0.062(5) 0.056(5) 0.003(4) 0.011(4) 0.012(4)
C19 0.083(5) 0.068(6) 0.056(6) -0.007(4) 0.007(4) 0.010(4)
C20 0.081(5) 0.089(6) 0.061(6) -0.007(4) -0.002(5) 0.015(5)
C21 0.064(5) 0.096(6) 0.069(6) -0.007(4) -0.001(4) 0.019(5)
C22 0.056(4) 0.081(6) 0.058(6) 0.002(4) 0.009(4) 0.022(4)
C23 0.061(5) 0.063(5) 0.053(5) -0.008(4) 0.014(4) 0.003(4)
C24 0.067(5) 0.079(6) 0.046(5) -0.004(5) 0.006(4) -0.005(4)
C25 0.057(4) 0.052(4) 0.046(4) 0.003(3) 0.006(3) -0.005(3)
C26 0.055(5) 0.085(7) 0.062(6) -0.001(4) 0.005(4) 0.005(5)
C27 0.067(5) 0.089(7) 0.054(6) 0.009(5) -0.008(4) -0.005(4)
C28 0.095(6) 0.086(7) 0.042(5) 0.011(5) -0.008(5) -0.003(4)
C29 0.095(6) 0.071(6) 0.056(6) 0.008(5) -0.001(5) 0.008(5)
C30 0.064(5) 0.065(5) 0.056(5) -0.006(4) 0.003(4) 0.008(4)
C31 0.070(6) 0.075(6) 0.051(5) 0.016(5) 0.009(4) 0.007(4)
C32 0.077(7) 0.063(5) 0.054(5) 0.012(5) 0.004(5) 0.011(4)

loop_
_atom_type_symbol
_atom_type_description
_atom_type_scat_dispersion_real
_atom_type_scat_dispersion_imag
_atom_type_scat_source
C C 0.0033 0.0016 'International Tables Vol C Tables 4.2.6.8 and 6.1.1.4'
H H 0.0000 0.0000 'International Tables Vol C Tables 4.2.6.8 and 6.1.1.4'
N N 0.0061 0.0033 'International Tables Vol C Tables 4.2.6.8 and 6.1.1.4'
Cl Cl 0.1484 0.1585 'International Tables Vol C Tables 4.2.6.8 and 6.1.1.4'
Pb Pb -3.3944 10.1111 'International Tables Vol C Tables 4.2.6.8 and 6.1.1.4'

loop_
_geom_angle_atom_site_label_1
_geom_angle_atom_site_label_2
_geom_angle_atom_site_label_3
_geom_angle_site_symmetry_1
_geom_angle_site_symmetry_3
_geom_angle
Pb2 Cl3 Pb1 . . 152.92(12)
Pb1 Cl5 Pb2 2_666 . 151.00(12)
Pb2 Cl7 Pb1 . 2_766 150.60(12)
Pb1 Cl8 Pb2 1_565 . 153.37(12)
Pb1A Cl3A Pb2A . . 152.1(6)
Pb2A Cl5A Pb1A 2_666 . 149.4(6)
Pb2A Cl7A Pb1A 2_766 . 150.3(6)
Pb2A Cl8A Pb1A 1_565 . 153.8(6)
Cl2 Pb1 Cl8 . 1_545 91.35(10)
Cl2 Pb1 Cl5 . 2_666 97.42(9)
Cl8 Pb1 Cl5 1_545 2_666 87.89(9)
Cl2 Pb1 Cl7 . 2_766 91.07(9)
Cl8 Pb1 Cl7 1_545 2_766 86.86(9)
Cl5 Pb1 Cl7 2_666 2_766 170.11(9)
Cl2 Pb1 Cl3 . . 96.71(10)
Cl8 Pb1 Cl3 1_545 . 171.93(12)
Cl5 Pb1 Cl3 2_666 . 91.52(9)
Cl7 Pb1 Cl3 2_766 . 92.51(9)
Cl2 Pb1 Cl1 . . 178.93(8)
Cl8 Pb1 Cl1 1_545 . 87.72(9)
Cl5 Pb1 Cl1 2_666 . 83.09(8)
Cl7 Pb1 Cl1 2_766 . 88.34(8)
Cl3 Pb1 Cl1 . . 84.21(9)
Cl4 Pb2 Cl3 . . 90.91(10)
Cl4 Pb2 Cl7 . . 97.17(9)
Cl3 Pb2 Cl7 . . 87.82(9)
Cl4 Pb2 Cl5 . . 91.34(9)
Cl3 Pb2 Cl5 . . 87.32(9)
Cl7 Pb2 Cl5 . . 170.26(8)
Cl4 Pb2 Cl8 . . 96.93(10)
Cl3 Pb2 Cl8 . . 172.16(12)
Cl7 Pb2 Cl8 . . 91.15(9)
Cl5 Pb2 Cl8 . . 92.52(9)
Cl4 Pb2 Cl6 . . 178.75(9)
Cl3 Pb2 Cl6 . . 87.88(9)
Cl7 Pb2 Cl6 . . 83.09(9)
Cl5 Pb2 Cl6 . . 88.30(8)
Cl8 Pb2 Cl6 . . 84.28(9)
Cl6 Pb1A Cl3A . . 96.7(4)
Cl6 Pb1A Cl7A . . 93.0(4)
Cl3A Pb1A Cl7A . . 87.7(4)
Cl6 Pb1A Cl5A . . 97.5(4)
Cl3A Pb1A Cl5A . . 87.2(4)
Cl7A Pb1A Cl5A . . 168.8(4)
Cl6 Pb1A Cl8A . . 92.2(4)
Cl3A Pb1A Cl8A . . 171.1(7)
Cl7A Pb1A Cl8A . . 92.9(4)
Cl5A Pb1A Cl8A . . 90.7(4)
Cl1 Pb2A Cl8A . 1_545 98.4(4)
Cl1 Pb2A Cl7A . 2_766 97.2(4)
Cl8A Pb2A Cl7A 1_545 2_766 88.0(4)
Cl1 Pb2A Cl5A . 2_666 94.0(4)
Cl8A Pb2A Cl5A 1_545 2_666 86.3(4)
Cl7A Pb2A Cl5A 2_766 2_666 168.1(4)
Cl1 Pb2A Cl3A . . 92.2(4)
Cl8A Pb2A Cl3A 1_545 . 169.3(7)
Cl7A Pb2A Cl3A 2_766 . 91.4(4)
Cl5A Pb2A Cl3A 2_666 . 92.3(4)
C2 C1 C6 . . 119.8(10)
C2 C1 C7 . . 121.0(9)
C6 C1 C7 . . 119.2(9)
C1 C2 C3 . . 120.7(10)
C2 C3 C4 . . 118.9(12)
C5 C4 C3 . . 121.3(12)
C4 C5 C6 . . 118.9(12)
C1 C6 C5 . . 120.3(10)
C8 C7 C1 . . 114.9(9)
N1 C8 C7 . . 126.2(17)
N1A C8 C7 . . 113.1(10)
C10 C9 C14 . . 120.3(10)
C10 C9 C15 . . 120.9(9)
C14 C9 C15 . . 118.8(10)
C9 C10 C11 . . 122.8(10)
C10 C11 C12 . . 118.1(11)
C13 C12 C11 . . 116.7(11)
C12 C13 C14 . . 124.5(11)
C13 C14 C9 . . 117.6(10)
C9 C15 C16 . . 113.8(9)
N2 C16 C15 . . 112.7(11)
C18 C17 C22 . . 120.0
C18 C17 C23 . . 120.7(6)
C22 C17 C23 . . 119.3(6)
C19 C18 C17 . . 120.0
C18 C19 C20 . . 120.0
C21 C20 C19 . . 120.0
C20 C21 C22 . . 120.0
C21 C22 C17 . . 120.0
C17 C23 C24 . . 111.8(9)
N3 C24 C23 . . 114.7(10)
C26 C25 C30 . . 120.0
C26 C25 C31 . . 119.8(7)
C30 C25 C31 . . 120.2(7)
C25 C26 C27 . . 120.0
C28 C27 C26 . . 120.0
C29 C28 C27 . . 120.0
C30 C29 C28 . . 120.0
C29 C30 C25 . . 120.0
C32 C31 C25 . . 114.4(9)
N4 C32 C31 . . 114.5(11)

loop_
_geom_bond_atom_site_label_1
_geom_bond_atom_site_label_2
_geom_bond_site_symmetry_2
_geom_bond_distance
Cl1 Pb2A . 2.593(6)
Cl1 Pb1 . 3.043(3)
Cl2 Pb1 . 2.721(3)
Cl3 Pb2 . 2.845(3)
Cl3 Pb1 . 2.927(3)
Cl4 Pb2 . 2.712(3)
Cl5 Pb1 2_666 2.869(3)
Cl5 Pb2 . 2.875(3)
Cl6 Pb1A . 2.607(6)
Cl6 Pb2 . 3.048(3)
Cl7 Pb2 . 2.872(3)
Cl7 Pb1 2_766 2.879(3)
Cl8 Pb1 1_565 2.855(3)
Cl8 Pb2 . 2.923(3)
Cl3A Pb1A . 2.843(14)
Cl3A Pb2A . 2.980(14)
Cl5A Pb2A 2_666 2.881(15)
Cl5A Pb1A . 2.898(15)
Cl7A Pb2A 2_766 2.867(14)
Cl7A Pb1A . 2.875(14)
Cl8A Pb2A 1_565 2.842(13)
Cl8A Pb1A . 2.905(13)
N1 C8 . 1.426(19)
N1A C8 . 1.462(14)
N2 C16 . 1.425(15)
N3 C24 . 1.399(14)
N4 C32 . 1.472(14)
Pb1 Cl8 1_545 2.855(3)
Pb1 Cl5 2_666 2.869(3)
Pb1 Cl7 2_766 2.879(3)
Pb2A Cl8A 1_545 2.842(13)
Pb2A Cl7A 2_766 2.867(14)
Pb2A Cl5A 2_666 2.881(15)
C1 C2 . 1.373(14)
C1 C6 . 1.402(14)
C1 C7 . 1.553(13)
C2 C3 . 1.380(14)
C3 C4 . 1.421(17)
C4 C5 . 1.353(18)
C5 C6 . 1.407(15)
C7 C8 . 1.463(15)
C9 C10 . 1.334(14)
C9 C14 . 1.394(14)
C9 C15 . 1.495(13)
C10 C11 . 1.369(15)
C11 C12 . 1.462(16)
C12 C13 . 1.338(17)
C13 C14 . 1.379(15)
C15 C16 . 1.570(17)
C17 C18 . 1.39
C17 C22 . 1.39
C17 C23 . 1.469(11)
C18 C19 . 1.39
C19 C20 . 1.39
C20 C21 . 1.39
C21 C22 . 1.39
C23 C24 . 1.590(16)
C25 C26 . 1.39
C25 C30 . 1.39
C25 C31 . 1.554(12)
C26 C27 . 1.39
C27 C28 . 1.39
C28 C29 . 1.39
C29 C30 . 1.39
C31 C32 . 1.481(16)
